data_4509445
loop_
_publ_author_name
'Su, Zhi'
'Xu, Jing'
'Fan, Jian'
'Liu, De-Jun'
'Chu, Qian'
'Chen, Man-Sheng'
'Chen, Shui-Sheng'
'Liu, Guang-Xiang'
'Wang, Xiao-Feng'
'Sun, Wei-Yin'

_publ_section_title
;
 Synthesis, Crystal Structure, and Photoluminescence of Coordination
 Polymers with Mixed Ligands and Diverse Topologies
;
_journal_issue 6
_journal_name_full 'Crystal Growth &amp; Design'
_journal_page_first 2801
_journal_paper_doi 10.1021/cg900059m
_journal_volume 9
_journal_year 2009
_chemical_formula_moiety 'C38 H27 Br Cl4 N12 O4 Zn3, 2(H2O)'
_chemical_formula_sum 'C38 H31 Br Cl4 N12 O6 Zn3'
_chemical_formula_weight 1169.54
_chemical_name_systematic
; 
 ? 
;
_space_group_IT_number 2
_symmetry_cell_setting monoclinic
_symmetry_space_group_name_Hall '-P 1'
_symmetry_space_group_name_H-M 'P -1'
_atom_sites_solution_hydrogens geom
_atom_sites_solution_primary direct
_atom_sites_solution_secondary difmap
_audit_creation_method SHELXL-97
_cell_angle_alpha 89.426(2)
_cell_angle_beta 73.780(3)
_cell_angle_gamma 82.520(2)
_cell_formula_units_Z 2
_cell_length_a 12.2042(13)
_cell_length_b 13.5443(15)
_cell_length_c 13.9699(14)
_cell_measurement_reflns_used 2767
_cell_measurement_temperature 293(2)
_cell_measurement_theta_max 26.74
_cell_measurement_theta_min 2.37
_cell_volume 2197.6(4)
_computing_cell_refinement 'Bruker SMART'
_computing_data_collection 'Bruker SMART'
_computing_data_reduction 'Bruker SAINT'
_computing_molecular_graphics 'Bruker SHELXTL'
_computing_publication_material 'Bruker SHELXTL'
_computing_structure_refinement 'SHELXL-97 (Sheldrick, 1997)'
_computing_structure_solution 'SHELXS-97 (Sheldrick, 1990)'
_diffrn_ambient_temperature 293(2)
_diffrn_measured_fraction_theta_full 0.981
_diffrn_measured_fraction_theta_max 0.981
_diffrn_radiation_monochromator graphite
_diffrn_radiation_source 'fine-focus sealed tube'
_diffrn_radiation_type MoK\a
_diffrn_radiation_wavelength 0.71073
_diffrn_reflns_av_R_equivalents 0.0564
_diffrn_reflns_av_sigmaI/netI 0.0938
_diffrn_reflns_limit_h_max 13
_diffrn_reflns_limit_h_min -14
_diffrn_reflns_limit_k_max 11
_diffrn_reflns_limit_k_min -16
_diffrn_reflns_limit_l_max 16
_diffrn_reflns_limit_l_min -13
_diffrn_reflns_number 11043
_diffrn_reflns_theta_full 25.05
_diffrn_reflns_theta_max 25.05
_diffrn_reflns_theta_min 1.75
_exptl_absorpt_coefficient_mu 2.837
_exptl_absorpt_correction_T_max 0.6396
_exptl_absorpt_correction_T_min 0.5807
_exptl_absorpt_correction_type multi-scan
_exptl_absorpt_process_details sadabs,bruker(2000)
_exptl_crystal_colour colorless
_exptl_crystal_density_diffrn 1.761
_exptl_crystal_density_method 'not measured'
_exptl_crystal_description block
_exptl_crystal_F_000 1160
_exptl_crystal_size_max 0.20
_exptl_crystal_size_mid 0.18
_exptl_crystal_size_min 0.16
_refine_diff_density_max 1.059
_refine_diff_density_min -0.612
_refine_diff_density_rms 0.103
_refine_ls_extinction_method none
_refine_ls_goodness_of_fit_ref 0.886
_refine_ls_hydrogen_treatment constr
_refine_ls_matrix_type full
_refine_ls_number_parameters 577
_refine_ls_number_reflns 7634
_refine_ls_number_restraints 0
_refine_ls_restrained_S_all 0.886
_refine_ls_R_factor_all 0.0764
_refine_ls_R_factor_gt 0.0516
_refine_ls_shift/su_max 0.024
_refine_ls_shift/su_mean 0.000
_refine_ls_structure_factor_coef Fsqd
_refine_ls_weighting_details 'calc w=1/[\s^2^(Fo^2^)+(0.0541P)^2^+0.0000P] where P=(Fo^2^+2Fc^2^)/3'
_refine_ls_weighting_scheme calc
_refine_ls_wR_factor_gt 0.1139
_refine_ls_wR_factor_ref 0.1216
_reflns_number_gt 5092
_reflns_number_total 7634
_reflns_threshold_expression >2sigma(I)
_cod_data_source_file cg900059msup1.cif
_cod_data_source_block 7
_cod_database_code 4509445

loop_
_symmetry_equiv_pos_as_xyz
'x, y, z'
'-x, -y, -z'

loop_
_atom_site_label
_atom_site_type_symbol
_atom_site_fract_x
_atom_site_fract_y
_atom_site_fract_z
_atom_site_U_iso_or_equiv
_atom_site_adp_type
_atom_site_occupancy
_atom_site_symmetry_multiplicity
_atom_site_calc_flag
_atom_site_refinement_flags
Zn1 Zn 0.84454(6) 0.33743(5) 0.09921(4) 0.03637(19) Uani 1 1 d .
Zn2 Zn 1.15100(5) 0.01288(5) -0.72648(4) 0.03273(18) Uani 1 1 d .
Zn3 Zn 0.62145(5) 1.22895(5) 0.51653(4) 0.03273(18) Uani 1 1 d .
Br1 Br 0.35100(7) 1.45474(7) 1.05274(5) 0.0814(3) Uani 1 1 d .
C1 C 1.1066(4) 0.3289(4) -0.4689(4) 0.0310(13) Uani 1 1 d .
C2 C 1.1351(4) 0.4245(4) -0.4812(4) 0.0323(13) Uani 1 1 d .
H2 H 1.1789 0.4441 -0.5424 0.039 Uiso 1 1 calc R
C3 C 1.0966(4) 0.4905(4) -0.3998(4) 0.0306(12) Uani 1 1 d .
C4 C 1.0246(4) 0.4639(4) -0.3112(4) 0.0337(13) Uani 1 1 d .
H4 H 0.9956 0.5096 -0.2581 0.040 Uiso 1 1 calc R
C5 C 0.9965(4) 0.3687(4) -0.3028(4) 0.0318(13) Uani 1 1 d .
C6 C 1.0389(4) 0.2984(4) -0.3807(4) 0.0343(13) Uani 1 1 d .
H6 H 1.0219 0.2333 -0.3733 0.041 Uiso 1 1 calc R
C7 C 1.2472(5) 0.2691(5) -0.6314(4) 0.0546(18) Uani 1 1 d .
H7 H 1.2928 0.3203 -0.6409 0.065 Uiso 1 1 calc R
C8 C 1.2593(6) 0.1897(5) -0.6924(4) 0.0573(19) Uani 1 1 d .
H8 H 1.3163 0.1768 -0.7526 0.069 Uiso 1 1 calc R
C9 C 1.1139(5) 0.1746(4) -0.5686(4) 0.0311(13) Uani 1 1 d .
H9 H 1.0509 0.1502 -0.5257 0.037 Uiso 1 1 calc R
C10 C 1.0725(5) 0.6726(4) -0.3539(4) 0.0404(15) Uani 1 1 d .
H10 H 1.0025 0.6781 -0.3046 0.049 Uiso 1 1 calc R
C11 C 1.1377(5) 0.7445(4) -0.3836(4) 0.0385(14) Uani 1 1 d .
H11 H 1.1201 0.8098 -0.3586 0.046 Uiso 1 1 calc R
C12 C 1.2264(5) 0.6137(4) -0.4699(4) 0.0363(14) Uani 1 1 d .
H12 H 1.2815 0.5701 -0.5150 0.044 Uiso 1 1 calc R
C13 C 0.8496(5) 0.2714(5) -0.1934(4) 0.0478(17) Uani 1 1 d .
H13 H 0.8307 0.2362 -0.2421 0.057 Uiso 1 1 calc R
C14 C 0.8065(5) 0.2659(5) -0.0946(4) 0.0448(16) Uani 1 1 d .
H14 H 0.7519 0.2255 -0.0626 0.054 Uiso 1 1 calc R
C15 C 0.9258(5) 0.3722(4) -0.1183(4) 0.0358(14) Uani 1 1 d .
H15 H 0.9697 0.4200 -0.1073 0.043 Uiso 1 1 calc R
C16 C 0.7359(4) 0.7247(4) 0.2127(4) 0.0283(12) Uani 1 1 d .
C17 C 0.7781(4) 0.7635(4) 0.1194(4) 0.0353(13) Uani 1 1 d .
H17 H 0.7983 0.7228 0.0623 0.042 Uiso 1 1 calc R
C18 C 0.7897(4) 0.8623(4) 0.1127(4) 0.0324(13) Uani 1 1 d .
C19 C 0.7586(4) 0.9256(4) 0.1957(4) 0.0332(13) Uani 1 1 d .
H19 H 0.7673 0.9928 0.1897 0.040 Uiso 1 1 calc R
C20 C 0.7142(4) 0.8858(4) 0.2880(4) 0.0286(12) Uani 1 1 d .
C21 C 0.7039(4) 0.7862(4) 0.2972(3) 0.0266(12) Uani 1 1 d .
H21 H 0.6757 0.7602 0.3598 0.032 Uiso 1 1 calc R
C22 C 0.6632(5) 0.5711(4) 0.2971(4) 0.0405(15) Uani 1 1 d .
H22 H 0.6168 0.5986 0.3580 0.049 Uiso 1 1 calc R
C23 C 0.6808(5) 0.4750(4) 0.2676(4) 0.0391(14) Uani 1 1 d .
H23 H 0.6466 0.4243 0.3049 0.047 Uiso 1 1 calc R
C24 C 0.7827(5) 0.5514(4) 0.1486(4) 0.0361(14) Uani 1 1 d .
H24 H 0.8336 0.5651 0.0883 0.043 Uiso 1 1 calc R
C25 C 0.9569(5) 0.8952(5) -0.0266(4) 0.0542(18) Uani 1 1 d .
H25 H 1.0149 0.8767 0.0038 0.065 Uiso 1 1 calc R
C26 C 0.9704(6) 0.9237(5) -0.1210(4) 0.0533(18) Uani 1 1 d .
H26 H 1.0407 0.9289 -0.1674 0.064 Uiso 1 1 calc R
C27 C 0.7924(5) 0.9249(5) -0.0546(4) 0.0449(16) Uani 1 1 d .
H27 H 0.7135 0.9294 -0.0461 0.054 Uiso 1 1 calc R
C28 C 0.6561(5) 0.9222(4) 0.4723(4) 0.0379(14) Uani 1 1 d .
H28 H 0.6529 0.8576 0.4953 0.045 Uiso 1 1 calc R
C29 C 0.6372(5) 1.0062(4) 0.5281(4) 0.0382(14) Uani 1 1 d .
H29 H 0.6188 1.0094 0.5974 0.046 Uiso 1 1 calc R
C30 C 0.6754(5) 1.0494(4) 0.3764(4) 0.0359(14) Uani 1 1 d .
H30 H 0.6885 1.0879 0.3199 0.043 Uiso 1 1 calc R
C31 C 0.4354(5) 1.3389(5) 0.9779(4) 0.0493(17) Uani 1 1 d .
C32 C 0.4830(5) 1.3457(4) 0.8791(4) 0.0408(15) Uani 1 1 d .
H32 H 0.4768 1.4067 0.8486 0.049 Uiso 1 1 calc R
C33 C 0.5417(4) 1.2608(4) 0.8226(4) 0.0312(13) Uani 1 1 d .
C34 C 0.5547(4) 1.1707(4) 0.8688(4) 0.0343(13) Uani 1 1 d .
C35 C 0.5044(5) 1.1657(5) 0.9712(4) 0.0503(17) Uani 1 1 d .
H35 H 0.5111 1.1055 1.0030 0.060 Uiso 1 1 calc R
C36 C 0.4442(6) 1.2509(6) 1.0255(5) 0.0590(19) Uani 1 1 d .
H36 H 0.4102 1.2479 1.0938 0.071 Uiso 1 1 calc R
C37 C 0.5843(5) 1.2709(5) 0.7111(4) 0.0367(14) Uani 1 1 d .
C38 C 0.6312(5) 1.0784(5) 0.8164(4) 0.0379(14) Uani 1 1 d .
Cl1 Cl 1.02687(13) 0.36393(12) 0.09309(10) 0.0491(4) Uani 1 1 d .
Cl2 Cl 0.75474(14) 0.21041(11) 0.16575(12) 0.0537(4) Uani 1 1 d .
Cl3 Cl 0.48113(13) 1.31648(12) 0.46301(10) 0.0488(4) Uani 1 1 d .
Cl4 Cl 0.97967(13) -0.03061(11) -0.64407(11) 0.0476(4) Uani 1 1 d .
N1 N 1.1766(4) 0.1310(3) -0.6535(3) 0.0345(11) Uani 1 1 d .
N2 N 1.1533(4) 0.2588(3) -0.5524(3) 0.0317(11) Uani 1 1 d .
N3 N 1.2356(4) 0.7077(3) -0.4573(3) 0.0334(11) Uani 1 1 d .
N4 N 1.1287(4) 0.5876(3) -0.4102(3) 0.0313(11) Uani 1 1 d .
N5 N 0.8558(4) 0.3293(3) -0.0480(3) 0.0351(11) Uani 1 1 d .
N6 N 0.9270(4) 0.3390(3) -0.2092(3) 0.0325(11) Uani 1 1 d .
N7 N 0.7570(4) 0.4630(3) 0.1738(3) 0.0356(11) Uani 1 1 d .
N8 N 0.7272(4) 0.6209(3) 0.2197(3) 0.0315(11) Uani 1 1 d .
N9 N 0.8666(4) 0.9437(3) -0.1382(3) 0.0347(11) Uani 1 1 d .
N10 N 0.8417(4) 0.8989(3) 0.0158(3) 0.0340(11) Uani 1 1 d .
N11 N 0.6490(4) 1.0854(3) 0.4684(3) 0.0330(11) Uani 1 1 d .
N12 N 0.6809(4) 0.9502(3) 0.3750(3) 0.0315(11) Uani 1 1 d .
O1 O 0.6301(5) 1.3430(4) 0.6769(3) 0.0727(15) Uani 1 1 d .
O2 O 0.5650(3) 1.2038(3) 0.6589(2) 0.0403(10) Uani 1 1 d .
O3 O 0.7262(3) 1.0981(3) 0.7558(3) 0.0412(10) Uani 1 1 d .
O4 O 0.6060(4) 0.9955(3) 0.8379(3) 0.0533(11) Uani 1 1 d .
O5 O 0.7172(8) 0.5065(5) 0.6968(4) 0.166(4) Uani 1 1 d .
O6 O 0.4864(14) 0.316(2) 0.2315(14) 0.562(19) Uani 1 1 d .

loop_
_atom_site_aniso_label
_atom_site_aniso_U_11
_atom_site_aniso_U_22
_atom_site_aniso_U_33
_atom_site_aniso_U_23
_atom_site_aniso_U_13
_atom_site_aniso_U_12
Zn1 0.0478(4) 0.0251(4) 0.0275(4) -0.0046(3) 0.0044(3) -0.0062(3)
Zn2 0.0420(4) 0.0277(4) 0.0257(3) -0.0015(3) -0.0039(3) -0.0063(3)
Zn3 0.0412(4) 0.0261(4) 0.0263(3) -0.0042(3) -0.0002(3) -0.0081(3)
Br1 0.0802(6) 0.0868(7) 0.0568(5) -0.0394(4) 0.0020(4) 0.0184(5)
C1 0.035(3) 0.028(3) 0.028(3) -0.009(2) -0.005(2) -0.005(2)
C2 0.034(3) 0.037(3) 0.023(3) 0.003(2) -0.002(2) -0.007(3)
C3 0.035(3) 0.029(3) 0.027(3) 0.001(2) -0.006(2) -0.007(2)
C4 0.039(3) 0.030(3) 0.032(3) -0.007(2) -0.008(3) -0.008(3)
C5 0.034(3) 0.036(3) 0.027(3) 0.000(2) -0.008(2) -0.012(3)
C6 0.040(3) 0.031(3) 0.031(3) -0.003(2) -0.005(3) -0.010(3)
C7 0.058(4) 0.053(4) 0.040(4) -0.009(3) 0.015(3) -0.025(3)
C8 0.070(5) 0.050(4) 0.036(4) -0.014(3) 0.020(3) -0.028(4)
C9 0.041(3) 0.027(3) 0.026(3) 0.000(2) -0.009(3) -0.007(3)
C10 0.035(3) 0.038(4) 0.037(3) -0.006(3) 0.009(3) -0.003(3)
C11 0.050(4) 0.023(3) 0.036(3) -0.003(3) -0.002(3) -0.002(3)
C12 0.039(3) 0.027(3) 0.036(3) -0.012(3) 0.001(3) -0.006(3)
C13 0.058(4) 0.053(4) 0.036(3) -0.003(3) -0.009(3) -0.029(3)
C14 0.050(4) 0.048(4) 0.036(3) -0.001(3) -0.005(3) -0.020(3)
C15 0.045(3) 0.029(3) 0.030(3) -0.006(3) 0.000(3) -0.018(3)
C16 0.028(3) 0.026(3) 0.027(3) -0.004(2) -0.003(2) -0.002(2)
C17 0.043(3) 0.032(3) 0.026(3) -0.006(2) -0.002(3) -0.001(3)
C18 0.040(3) 0.033(3) 0.020(3) 0.000(2) -0.002(2) -0.004(3)
C19 0.041(3) 0.026(3) 0.028(3) 0.001(2) -0.002(3) -0.005(3)
C20 0.031(3) 0.030(3) 0.021(3) -0.005(2) -0.004(2) 0.001(2)
C21 0.031(3) 0.026(3) 0.020(3) 0.001(2) -0.002(2) -0.006(2)
C22 0.047(4) 0.031(3) 0.035(3) -0.007(3) 0.003(3) -0.005(3)
C23 0.051(4) 0.025(3) 0.032(3) 0.002(3) 0.005(3) -0.006(3)
C24 0.041(3) 0.031(3) 0.028(3) -0.008(3) 0.006(3) -0.006(3)
C25 0.047(4) 0.067(5) 0.045(4) 0.008(3) -0.011(3) 0.002(3)
C26 0.046(4) 0.068(5) 0.038(4) 0.012(3) -0.001(3) -0.005(3)
C27 0.033(3) 0.063(5) 0.036(3) 0.008(3) -0.004(3) -0.011(3)
C28 0.058(4) 0.028(3) 0.026(3) 0.000(2) -0.010(3) -0.003(3)
C29 0.053(4) 0.032(3) 0.028(3) 0.000(3) -0.007(3) -0.007(3)
C30 0.053(4) 0.022(3) 0.026(3) 0.000(2) 0.001(3) -0.011(3)
C31 0.047(4) 0.051(4) 0.037(4) -0.026(3) 0.004(3) 0.006(3)
C32 0.043(3) 0.038(4) 0.038(3) -0.011(3) -0.008(3) -0.001(3)
C33 0.027(3) 0.036(3) 0.029(3) -0.003(3) -0.005(2) -0.005(3)
C34 0.036(3) 0.036(4) 0.032(3) -0.005(3) -0.009(3) -0.010(3)
C35 0.062(4) 0.054(4) 0.032(3) 0.009(3) -0.001(3) -0.022(3)
C36 0.064(5) 0.068(5) 0.033(4) -0.012(4) 0.011(3) -0.015(4)
C37 0.033(3) 0.041(4) 0.029(3) -0.005(3) -0.001(3) 0.005(3)
C38 0.045(4) 0.038(4) 0.031(3) -0.003(3) -0.012(3) -0.002(3)
Cl1 0.0486(9) 0.0528(10) 0.0380(8) -0.0123(7) 0.0049(7) -0.0146(8)
Cl2 0.0619(11) 0.0353(9) 0.0546(10) 0.0118(7) 0.0010(8) -0.0128(8)
Cl3 0.0525(10) 0.0543(10) 0.0359(8) 0.0037(7) -0.0088(7) -0.0016(8)
Cl4 0.0460(9) 0.0446(10) 0.0437(9) 0.0061(7) 0.0035(7) -0.0115(7)
N1 0.045(3) 0.032(3) 0.026(2) -0.004(2) -0.005(2) -0.012(2)
N2 0.038(3) 0.026(3) 0.027(2) -0.004(2) -0.001(2) -0.007(2)
N3 0.041(3) 0.027(3) 0.028(2) -0.005(2) 0.000(2) -0.011(2)
N4 0.036(3) 0.028(3) 0.027(2) -0.005(2) -0.001(2) -0.009(2)
N5 0.046(3) 0.027(3) 0.027(2) -0.003(2) 0.000(2) -0.007(2)
N6 0.037(3) 0.031(3) 0.026(2) 0.001(2) -0.002(2) -0.009(2)
N7 0.046(3) 0.022(3) 0.030(3) -0.006(2) 0.003(2) -0.001(2)
N8 0.037(3) 0.024(3) 0.029(2) -0.005(2) 0.000(2) -0.005(2)
N9 0.042(3) 0.036(3) 0.023(2) 0.004(2) -0.005(2) -0.004(2)
N10 0.042(3) 0.034(3) 0.023(2) -0.002(2) -0.003(2) -0.005(2)
N11 0.046(3) 0.023(3) 0.025(2) -0.003(2) -0.001(2) -0.006(2)
N12 0.042(3) 0.027(3) 0.022(2) -0.0030(19) -0.002(2) -0.006(2)
O1 0.116(4) 0.051(3) 0.038(3) -0.001(2) 0.008(3) -0.027(3)
O2 0.046(2) 0.050(3) 0.020(2) -0.0062(18) -0.0013(17) -0.009(2)
O3 0.046(2) 0.027(2) 0.044(2) -0.0035(18) -0.004(2) 0.0022(18)
O4 0.062(3) 0.032(3) 0.062(3) 0.003(2) -0.008(2) -0.010(2)
O5 0.293(10) 0.095(5) 0.069(4) -0.020(4) 0.050(5) -0.103(6)
O6 0.256(17) 1.08(6) 0.37(2) -0.11(3) -0.103(17) -0.12(3)

loop_
_atom_type_symbol
_atom_type_description
_atom_type_scat_dispersion_real
_atom_type_scat_dispersion_imag
_atom_type_scat_source
C C 0.0033 0.0016 'International Tables Vol C Tables 4.2.6.8 and 6.1.1.4'
H H 0.0000 0.0000 'International Tables Vol C Tables 4.2.6.8 and 6.1.1.4'
N N 0.0061 0.0033 'International Tables Vol C Tables 4.2.6.8 and 6.1.1.4'
O O 0.0106 0.0060 'International Tables Vol C Tables 4.2.6.8 and 6.1.1.4'
Zn Zn 0.2839 1.4301 'International Tables Vol C Tables 4.2.6.8 and 6.1.1.4'
Br Br -0.2901 2.4595 'International Tables Vol C Tables 4.2.6.8 and 6.1.1.4'
Cl Cl 0.1484 0.1585 'International Tables Vol C Tables 4.2.6.8 and 6.1.1.4'

loop_
_geom_angle_atom_site_label_1
_geom_angle_atom_site_label_2
_geom_angle_atom_site_label_3
_geom_angle
_geom_angle_site_symmetry_1
_geom_angle_site_symmetry_3
N7 Zn1 N5 116.40(18) . .
N7 Zn1 Cl2 108.09(13) . .
N5 Zn1 Cl2 105.34(13) . .
N7 Zn1 Cl1 99.26(14) . .
N5 Zn1 Cl1 100.90(13) . .
Cl2 Zn1 Cl1 127.53(7) . .
O3 Zn2 N1 116.47(17) 2_765 .
O3 Zn2 N9 104.91(17) 2_765 2_764
N1 Zn2 N9 108.92(18) . 2_764
O3 Zn2 Cl4 113.34(12) 2_765 .
N1 Zn2 Cl4 107.65(13) . .
N9 Zn2 Cl4 104.83(14) 2_764 .
O2 Zn3 N3 123.10(16) . 2_775
O2 Zn3 N11 96.81(17) . .
N3 Zn3 N11 109.07(17) 2_775 .
O2 Zn3 Cl3 110.22(12) . .
N3 Zn3 Cl3 106.16(14) 2_775 .
N11 Zn3 Cl3 111.09(14) . .
C6 C1 C2 122.5(4) . .
C6 C1 N2 119.7(5) . .
C2 C1 N2 117.7(5) . .
C1 C2 C3 118.2(5) . .
C1 C2 H2 120.9 . .
C3 C2 H2 120.9 . .
C4 C3 C2 120.9(5) . .
C4 C3 N4 120.2(4) . .
C2 C3 N4 118.9(5) . .
C5 C4 C3 118.8(5) . .
C5 C4 H4 120.6 . .
C3 C4 H4 120.6 . .
C4 C5 C6 122.0(5) . .
C4 C5 N6 119.0(4) . .
C6 C5 N6 118.9(5) . .
C1 C6 C5 117.3(5) . .
C1 C6 H6 121.3 . .
C5 C6 H6 121.3 . .
C8 C7 N2 105.5(5) . .
C8 C7 H7 127.2 . .
N2 C7 H7 127.2 . .
C7 C8 N1 110.3(5) . .
C7 C8 H8 124.9 . .
N1 C8 H8 124.9 . .
N1 C9 N2 110.7(5) . .
N1 C9 H9 124.6 . .
N2 C9 H9 124.6 . .
C11 C10 N4 107.0(5) . .
C11 C10 H10 126.5 . .
N4 C10 H10 126.5 . .
C10 C11 N3 109.6(5) . .
C10 C11 H11 125.2 . .
N3 C11 H11 125.2 . .
N3 C12 N4 112.2(4) . .
N3 C12 H12 123.9 . .
N4 C12 H12 123.9 . .
C14 C13 N6 106.9(5) . .
C14 C13 H13 126.6 . .
N6 C13 H13 126.6 . .
C13 C14 N5 109.1(5) . .
C13 C14 H14 125.5 . .
N5 C14 H14 125.5 . .
N5 C15 N6 111.4(5) . .
N5 C15 H15 124.3 . .
N6 C15 H15 124.3 . .
C21 C16 C17 120.1(5) . .
C21 C16 N8 121.0(5) . .
C17 C16 N8 118.9(4) . .
C18 C17 C16 118.9(5) . .
C18 C17 H17 120.5 . .
C16 C17 H17 120.5 . .
C17 C18 C19 122.3(5) . .
C17 C18 N10 117.6(4) . .
C19 C18 N10 120.0(5) . .
C18 C19 C20 117.9(5) . .
C18 C19 H19 121.1 . .
C20 C19 H19 121.1 . .
C21 C20 C19 121.1(4) . .
C21 C20 N12 120.1(5) . .
C19 C20 N12 118.8(5) . .
C20 C21 C16 119.7(5) . .
C20 C21 H21 120.2 . .
C16 C21 H21 120.2 . .
C23 C22 N8 106.4(4) . .
C23 C22 H22 126.8 . .
N8 C22 H22 126.8 . .
C22 C23 N7 109.7(5) . .
C22 C23 H23 125.1 . .
N7 C23 H23 125.1 . .
N7 C24 N8 112.2(5) . .
N7 C24 H24 123.9 . .
N8 C24 H24 123.9 . .
C26 C25 N10 106.5(6) . .
C26 C25 H25 126.8 . .
N10 C25 H25 126.8 . .
C25 C26 N9 109.5(5) . .
C25 C26 H26 125.2 . .
N9 C26 H26 125.2 . .
N9 C27 N10 112.4(5) . .
N9 C27 H27 123.8 . .
N10 C27 H27 123.8 . .
C29 C28 N12 106.5(5) . .
C29 C28 H28 126.7 . .
N12 C28 H28 126.7 . .
C28 C29 N11 109.7(5) . .
C28 C29 H29 125.2 . .
N11 C29 H29 125.2 . .
N11 C30 N12 111.1(5) . .
N11 C30 H30 124.4 . .
N12 C30 H30 124.4 . .
C32 C31 C36 121.8(5) . .
C32 C31 Br1 119.1(5) . .
C36 C31 Br1 119.1(5) . .
C31 C32 C33 119.8(6) . .
C31 C32 H32 120.1 . .
C33 C32 H32 120.1 . .
C34 C33 C32 119.9(5) . .
C34 C33 C37 122.6(5) . .
C32 C33 C37 117.4(5) . .
C33 C34 C35 119.1(5) . .
C33 C34 C38 123.6(5) . .
C35 C34 C38 117.0(5) . .
C36 C35 C34 119.8(6) . .
C36 C35 H35 120.1 . .
C34 C35 H35 120.1 . .
C31 C36 C35 119.5(6) . .
C31 C36 H36 120.2 . .
C35 C36 H36 120.2 . .
O1 C37 O2 123.9(5) . .
O1 C37 C33 120.0(5) . .
O2 C37 C33 116.1(5) . .
O4 C38 O3 125.6(5) . .
O4 C38 C34 121.2(5) . .
O3 C38 C34 112.9(5) . .
C9 N1 C8 106.0(5) . .
C9 N1 Zn2 129.8(4) . .
C8 N1 Zn2 123.8(4) . .
C9 N2 C7 107.4(4) . .
C9 N2 C1 127.6(4) . .
C7 N2 C1 124.9(4) . .
C12 N3 C11 105.4(4) . .
C12 N3 Zn3 124.6(4) . 2_775
C11 N3 Zn3 129.0(4) . 2_775
C12 N4 C10 105.7(4) . .
C12 N4 C3 126.4(4) . .
C10 N4 C3 127.5(4) . .
C15 N5 C14 106.3(4) . .
C15 N5 Zn1 125.6(4) . .
C14 N5 Zn1 127.2(4) . .
C15 N6 C13 106.3(4) . .
C15 N6 C5 126.1(4) . .
C13 N6 C5 127.5(4) . .
C24 N7 C23 105.4(4) . .
C24 N7 Zn1 123.4(4) . .
C23 N7 Zn1 129.7(4) . .
C24 N8 C22 106.2(4) . .
C24 N8 C16 125.2(4) . .
C22 N8 C16 128.6(4) . .
C27 N9 C26 105.1(5) . .
C27 N9 Zn2 132.7(4) . 2_764
C26 N9 Zn2 122.1(4) . 2_764
C27 N10 C25 106.3(5) . .
C27 N10 C18 127.8(5) . .
C25 N10 C18 124.9(5) . .
C30 N11 C29 106.2(5) . .
C30 N11 Zn3 128.8(4) . .
C29 N11 Zn3 124.9(4) . .
C30 N12 C28 106.5(4) . .
C30 N12 C20 126.4(4) . .
C28 N12 C20 126.9(4) . .
C37 O2 Zn3 111.3(4) . .
C38 O3 Zn2 114.4(4) . 2_765

loop_
_geom_bond_atom_site_label_1
_geom_bond_atom_site_label_2
_geom_bond_distance
_geom_bond_site_symmetry_2
Zn1 N7 2.015(4) .
Zn1 N5 2.026(4) .
Zn1 Cl2 2.2169(16) .
Zn1 Cl1 2.2778(17) .
Zn2 O3 1.938(4) 2_765
Zn2 N1 2.008(4) .
Zn2 N9 2.034(4) 2_764
Zn2 Cl4 2.2376(16) .
Zn3 O2 1.957(3) .
Zn3 N3 2.008(4) 2_775
Zn3 N11 2.019(4) .
Zn3 Cl3 2.2508(17) .
Br1 C31 1.904(5) .
C1 C6 1.371(7) .
C1 C2 1.381(7) .
C1 N2 1.448(6) .
C2 C3 1.388(7) .
C2 H2 0.9300 .
C3 C4 1.378(7) .
C3 N4 1.414(6) .
C4 C5 1.372(7) .
C4 H4 0.9300 .
C5 C6 1.392(7) .
C5 N6 1.433(6) .
C6 H6 0.9300 .
C7 C8 1.346(8) .
C7 N2 1.372(6) .
C7 H7 0.9300 .
C8 N1 1.357(7) .
C8 H8 0.9300 .
C9 N1 1.315(6) .
C9 N2 1.339(6) .
C9 H9 0.9300 .
C10 C11 1.328(7) .
C10 N4 1.388(6) .
C10 H10 0.9300 .
C11 N3 1.380(6) .
C11 H11 0.9300 .
C12 N3 1.310(6) .
C12 N4 1.339(6) .
C12 H12 0.9300 .
C13 C14 1.338(7) .
C13 N6 1.373(7) .
C13 H13 0.9300 .
C14 N5 1.374(6) .
C14 H14 0.9300 .
C15 N5 1.297(6) .
C15 N6 1.347(6) .
C15 H15 0.9300 .
C16 C21 1.385(6) .
C16 C17 1.386(7) .
C16 N8 1.424(6) .
C17 C18 1.363(7) .
C17 H17 0.9300 .
C18 C19 1.382(7) .
C18 N10 1.439(6) .
C19 C20 1.386(7) .
C19 H19 0.9300 .
C20 C21 1.371(7) .
C20 N12 1.434(6) .
C21 H21 0.9300 .
C22 C23 1.341(7) .
C22 N8 1.372(6) .
C22 H22 0.9300 .
C23 N7 1.375(6) .
C23 H23 0.9300 .
C24 N7 1.298(7) .
C24 N8 1.345(6) .
C24 H24 0.9300 .
C25 C26 1.341(8) .
C25 N10 1.359(7) .
C25 H25 0.9300 .
C26 N9 1.348(7) .
C26 H26 0.9300 .
C27 N9 1.308(6) .
C27 N10 1.312(7) .
C27 H27 0.9300 .
C28 C29 1.344(7) .
C28 N12 1.369(6) .
C28 H28 0.9300 .
C29 N11 1.350(7) .
C29 H29 0.9300 .
C30 N11 1.316(6) .
C30 N12 1.336(6) .
C30 H30 0.9300 .
C31 C32 1.348(8) .
C31 C36 1.367(9) .
C32 C33 1.395(7) .
C32 H32 0.9300 .
C33 C34 1.386(8) .
C33 C37 1.509(7) .
C34 C35 1.395(7) .
C34 C38 1.518(7) .
C35 C36 1.390(8) .
C35 H35 0.9300 .
C36 H36 0.9300 .
C37 O1 1.216(7) .
C37 O2 1.256(6) .
C38 O4 1.214(7) .
C38 O3 1.289(6) .
N3 Zn3 2.008(4) 2_775
N9 Zn2 2.034(4) 2_764
O3 Zn2 1.938(4) 2_765

loop_
_geom_torsion_atom_site_label_1
_geom_torsion_atom_site_label_2
_geom_torsion_atom_site_label_3
_geom_torsion_atom_site_label_4
_geom_torsion
_geom_torsion_site_symmetry_1
_geom_torsion_site_symmetry_4
C6 C1 C2 C3 2.4(8) . .
N2 C1 C2 C3 -176.1(5) . .
C1 C2 C3 C4 -4.9(8) . .
C1 C2 C3 N4 177.6(5) . .
C2 C3 C4 C5 3.6(8) . .
N4 C3 C4 C5 -179.0(5) . .
C3 C4 C5 C6 0.3(8) . .
C3 C4 C5 N6 176.5(5) . .
C2 C1 C6 C5 1.3(8) . .
N2 C1 C6 C5 179.8(5) . .
C4 C5 C6 C1 -2.7(8) . .
N6 C5 C6 C1 -179.0(5) . .
N2 C7 C8 N1 -0.2(8) . .
N4 C10 C11 N3 -0.7(7) . .
N6 C13 C14 N5 0.1(7) . .
C21 C16 C17 C18 1.3(8) . .
N8 C16 C17 C18 -178.1(5) . .
C16 C17 C18 C19 -1.3(9) . .
C16 C17 C18 N10 175.5(5) . .
C17 C18 C19 C20 -0.2(8) . .
N10 C18 C19 C20 -176.8(5) . .
C18 C19 C20 C21 1.6(8) . .
C18 C19 C20 N12 -179.7(5) . .
C19 C20 C21 C16 -1.6(8) . .
N12 C20 C21 C16 179.7(5) . .
C17 C16 C21 C20 0.1(8) . .
N8 C16 C21 C20 179.5(5) . .
N8 C22 C23 N7 1.4(7) . .
N10 C25 C26 N9 -0.7(7) . .
N12 C28 C29 N11 0.3(7) . .
C36 C31 C32 C33 1.0(9) . .
Br1 C31 C32 C33 -177.8(4) . .
C31 C32 C33 C34 -2.5(8) . .
C31 C32 C33 C37 174.8(5) . .
C32 C33 C34 C35 2.6(8) . .
C37 C33 C34 C35 -174.6(5) . .
C32 C33 C34 C38 -170.9(5) . .
C37 C33 C34 C38 11.9(8) . .
C33 C34 C35 C36 -1.2(8) . .
C38 C34 C35 C36 172.7(6) . .
C32 C31 C36 C35 0.4(10) . .
Br1 C31 C36 C35 179.1(5) . .
C34 C35 C36 C31 -0.3(10) . .
C34 C33 C37 O1 -139.5(6) . .
C32 C33 C37 O1 43.3(8) . .
C34 C33 C37 O2 43.3(7) . .
C32 C33 C37 O2 -133.9(5) . .
C33 C34 C38 O4 -146.9(6) . .
C35 C34 C38 O4 39.5(8) . .
C33 C34 C38 O3 38.8(7) . .
C35 C34 C38 O3 -134.9(5) . .
N2 C9 N1 C8 0.3(7) . .
N2 C9 N1 Zn2 -172.0(4) . .
C7 C8 N1 C9 -0.1(8) . .
C7 C8 N1 Zn2 172.8(5) . .
O3 Zn2 N1 C9 -123.3(5) 2_765 .
N9 Zn2 N1 C9 118.3(5) 2_764 .
Cl4 Zn2 N1 C9 5.2(5) . .
O3 Zn2 N1 C8 65.5(5) 2_765 .
N9 Zn2 N1 C8 -52.8(5) 2_764 .
Cl4 Zn2 N1 C8 -166.0(5) . .
N1 C9 N2 C7 -0.4(6) . .
N1 C9 N2 C1 178.5(5) . .
C8 C7 N2 C9 0.3(7) . .
C8 C7 N2 C1 -178.6(6) . .
C6 C1 N2 C9 22.1(8) . .
C2 C1 N2 C9 -159.3(5) . .
C6 C1 N2 C7 -159.1(6) . .
C2 C1 N2 C7 19.5(8) . .
N4 C12 N3 C11 0.7(6) . .
N4 C12 N3 Zn3 170.3(3) . 2_775
C10 C11 N3 C12 0.0(7) . .
C10 C11 N3 Zn3 -168.9(4) . 2_775
N3 C12 N4 C10 -1.1(6) . .
N3 C12 N4 C3 -174.9(5) . .
C11 C10 N4 C12 1.1(6) . .
C11 C10 N4 C3 174.7(5) . .
C4 C3 N4 C12 151.6(5) . .
C2 C3 N4 C12 -30.9(8) . .
C4 C3 N4 C10 -20.8(8) . .
C2 C3 N4 C10 156.7(5) . .
N6 C15 N5 C14 -1.2(6) . .
N6 C15 N5 Zn1 169.2(3) . .
C13 C14 N5 C15 0.7(7) . .
C13 C14 N5 Zn1 -169.5(4) . .
N7 Zn1 N5 C15 78.8(5) . .
Cl2 Zn1 N5 C15 -161.5(4) . .
Cl1 Zn1 N5 C15 -27.4(5) . .
N7 Zn1 N5 C14 -112.8(5) . .
Cl2 Zn1 N5 C14 6.9(5) . .
Cl1 Zn1 N5 C14 141.0(4) . .
N5 C15 N6 C13 1.2(7) . .
N5 C15 N6 C5 -178.4(5) . .
C14 C13 N6 C15 -0.8(7) . .
C14 C13 N6 C5 178.8(5) . .
C4 C5 N6 C15 -31.7(8) . .
C6 C5 N6 C15 144.7(5) . .
C4 C5 N6 C13 148.8(6) . .
C6 C5 N6 C13 -34.9(8) . .
N8 C24 N7 C23 -0.5(6) . .
N8 C24 N7 Zn1 -167.9(4) . .
C22 C23 N7 C24 -0.6(7) . .
C22 C23 N7 Zn1 165.7(4) . .
N5 Zn1 N7 C24 -56.7(5) . .
Cl2 Zn1 N7 C24 -174.9(4) . .
Cl1 Zn1 N7 C24 50.4(5) . .
N5 Zn1 N7 C23 139.2(5) . .
Cl2 Zn1 N7 C23 21.0(5) . .
Cl1 Zn1 N7 C23 -113.7(5) . .
N7 C24 N8 C22 1.4(7) . .
N7 C24 N8 C16 -178.6(5) . .
C23 C22 N8 C24 -1.7(6) . .
C23 C22 N8 C16 178.3(5) . .
C21 C16 N8 C24 -161.2(5) . .
C17 C16 N8 C24 18.2(8) . .
C21 C16 N8 C22 18.8(8) . .
C17 C16 N8 C22 -161.8(5) . .
N10 C27 N9 C26 3.0(7) . .
N10 C27 N9 Zn2 -179.8(4) . 2_764
C25 C26 N9 C27 -1.4(7) . .
C25 C26 N9 Zn2 -178.9(4) . 2_764
N9 C27 N10 C25 -3.5(7) . .
N9 C27 N10 C18 -172.4(5) . .
C26 C25 N10 C27 2.5(7) . .
C26 C25 N10 C18 171.8(5) . .
C17 C18 N10 C27 82.4(7) . .
C19 C18 N10 C27 -100.8(7) . .
C17 C18 N10 C25 -84.6(7) . .
C19 C18 N10 C25 92.3(7) . .
N12 C30 N11 C29 0.0(6) . .
N12 C30 N11 Zn3 -176.7(3) . .
C28 C29 N11 C30 -0.2(7) . .
C28 C29 N11 Zn3 176.7(4) . .
O2 Zn3 N11 C30 171.1(5) . .
N3 Zn3 N11 C30 -60.3(5) 2_775 .
Cl3 Zn3 N11 C30 56.4(5) . .
O2 Zn3 N11 C29 -5.1(5) . .
N3 Zn3 N11 C29 123.5(4) 2_775 .
Cl3 Zn3 N11 C29 -119.8(4) . .
N11 C30 N12 C28 0.2(6) . .
N11 C30 N12 C20 -175.9(5) . .
C29 C28 N12 C30 -0.3(6) . .
C29 C28 N12 C20 175.7(5) . .
C21 C20 N12 C30 -172.9(5) . .
C19 C20 N12 C30 8.4(8) . .
C21 C20 N12 C28 11.8(8) . .
C19 C20 N12 C28 -166.9(5) . .
O1 C37 O2 Zn3 1.4(7) . .
C33 C37 O2 Zn3 178.5(3) . .
N3 Zn3 O2 C37 34.6(4) 2_775 .
N11 Zn3 O2 C37 152.7(4) . .
Cl3 Zn3 O2 C37 -91.8(4) . .
O4 C38 O3 Zn2 -16.4(7) . 2_765
C34 C38 O3 Zn2 157.6(3) . 2_765
